data_2234427
loop_
_publ_author_name
'Suresh, J.'
'Vishnupriya, R.'
'Gunasekaran, P.'
'Perumal, S.'
'Lakshman, P. L. Nilantha'

_publ_section_title
;
 5-Benzoyl-2-(1<i>H</i>-indol-3-yl)-4-(4-methylphenyl)-4,5-dihydrofuran-3-carbonitrile
;
_journal_coeditor_code TK5068
_journal_issue 4
_journal_name_full 'Acta Crystallographica Section E'
_journal_page_first o1124
_journal_paper_doi 10.1107/S1600536812011105
_journal_volume 68
_journal_year 2012
_chemical_formula_iupac 'C27 H20 N2 O2'
_chemical_formula_moiety 'C27 H20 N2 O2'
_chemical_formula_sum 'C27 H20 N2 O2'
_chemical_formula_weight 404.45
_chemical_name_systematic
;
5-Benzoyl-2-(1<i>H</i>-indol-3-yl)-4-(4-methylphenyl)-4,5-dihydrofuran-
3-carbonitrile
;
_space_group_IT_number 14
_symmetry_cell_setting monoclinic
_symmetry_space_group_name_Hall '-P 2yn'
_symmetry_space_group_name_H-M 'P 1 21/n 1'
_atom_sites_solution_hydrogens geom
_atom_sites_solution_primary direct
_atom_sites_solution_secondary difmap
_audit_creation_method SHELXL-97
_cell_angle_alpha 90.00
_cell_angle_beta 107.185(2)
_cell_angle_gamma 90.00
_cell_formula_units_Z 4
_cell_length_a 9.8084(4)
_cell_length_b 15.9553(7)
_cell_length_c 13.8782(7)
_cell_measurement_reflns_used 2000
_cell_measurement_temperature 293(2)
_cell_measurement_theta_max 31
_cell_measurement_theta_min 2
_cell_volume 2074.92(16)
_computing_cell_refinement 'SAINT (Bruker, 2004)'
_computing_data_collection 'APEX2 (Bruker, 2004)'
_computing_data_reduction 'SAINT (Bruker, 2004)'
_computing_molecular_graphics 'PLATON (Spek, 2009)'
_computing_publication_material 'SHELXL97 (Sheldrick, 2008)'
_computing_structure_refinement 'SHELXL97 (Sheldrick, 2008)'
_computing_structure_solution 'SHELXS97 (Sheldrick, 2008)'
_diffrn_ambient_temperature 293(2)
_diffrn_detector_area_resol_mean 0
_diffrn_measured_fraction_theta_full 0.988
_diffrn_measured_fraction_theta_max 0.988
_diffrn_measurement_device_type 'Bruker Kappa APEXII'
_diffrn_measurement_method '\w and \f'
_diffrn_radiation_monochromator graphite
_diffrn_radiation_source 'fine-focus sealed tube'
_diffrn_radiation_type MoK\a
_diffrn_radiation_wavelength 0.71073
_diffrn_reflns_av_R_equivalents 0.0384
_diffrn_reflns_av_sigmaI/netI 0.0376
_diffrn_reflns_limit_h_max 12
_diffrn_reflns_limit_h_min -12
_diffrn_reflns_limit_k_max 20
_diffrn_reflns_limit_k_min -20
_diffrn_reflns_limit_l_max 17
_diffrn_reflns_limit_l_min -17
_diffrn_reflns_number 21144
_diffrn_reflns_theta_full 27.34
_diffrn_reflns_theta_max 27.34
_diffrn_reflns_theta_min 2.00
_diffrn_standards_decay_% 0
_diffrn_standards_interval_count 0
_diffrn_standards_interval_time 0
_diffrn_standards_number 0
_exptl_absorpt_coefficient_mu 0.082
_exptl_absorpt_correction_T_max 0.974
_exptl_absorpt_correction_T_min 0.967
_exptl_absorpt_correction_type multi-scan
_exptl_absorpt_process_details '(SADABS; Sheldrick, 1996)'
_exptl_crystal_colour pale-yellow
_exptl_crystal_density_diffrn 1.295
_exptl_crystal_density_method 'not measured'
_exptl_crystal_description block
_exptl_crystal_F_000 848
_exptl_crystal_size_max 0.19
_exptl_crystal_size_mid 0.15
_exptl_crystal_size_min 0.12
_refine_diff_density_max 0.247
_refine_diff_density_min -0.218
_refine_ls_extinction_method none
_refine_ls_goodness_of_fit_ref 1.024
_refine_ls_hydrogen_treatment mixed
_refine_ls_matrix_type full
_refine_ls_number_parameters 284
_refine_ls_number_reflns 4647
_refine_ls_number_restraints 0
_refine_ls_restrained_S_all 1.024
_refine_ls_R_factor_all 0.0814
_refine_ls_R_factor_gt 0.0448
_refine_ls_shift/su_max 0.000
_refine_ls_shift/su_mean 0.000
_refine_ls_structure_factor_coef Fsqd
_refine_ls_weighting_details 'calc w=1/[\s^2^(Fo^2^)+(0.0581P)^2^+0.5454P] where P=(Fo^2^+2Fc^2^)/3'
_refine_ls_weighting_scheme calc
_refine_ls_wR_factor_gt 0.1106
_refine_ls_wR_factor_ref 0.1326
_reflns_number_gt 3017
_reflns_number_total 4647
_reflns_threshold_expression I>2sigma(I)
_cod_data_source_file tk5068.cif
_cod_data_source_block I
_cod_original_sg_symbol_H-M 'P 21/n'
_cod_database_code 2234427
_cod_database_fobs_code 2234427

loop_
_symmetry_equiv_pos_as_xyz
'x, y, z'
'-x+1/2, y+1/2, -z+1/2'
'-x, -y, -z'
'x-1/2, -y-1/2, z-1/2'

loop_
_atom_site_type_symbol
_atom_site_label
_atom_site_fract_x
_atom_site_fract_y
_atom_site_fract_z
_atom_site_U_iso_or_equiv
_atom_site_adp_type
_atom_site_calc_flag
_atom_site_refinement_flags
_atom_site_occupancy
_atom_site_symmetry_multiplicity
H H2 1.231(2) -0.0946(12) 0.5116(14) 0.044(5) Uiso d . 1 1
C C1 0.7913(2) -0.08013(11) 0.21842(13) 0.0408(4) Uani d . 1 1
C C2 0.78765(18) 0.00744(10) 0.23169(12) 0.0331(4) Uani d . 1 1
C C3 0.88408(17) 0.05202(10) 0.30178(12) 0.0301(4) Uani d . 1 1
C C4 0.71584(17) 0.14707(10) 0.22283(12) 0.0318(4) Uani d . 1 1
H H4 0.7178 0.1947 0.1787 0.038 Uiso calc R 1 1
C C5 0.68263(18) 0.06474(10) 0.15994(12) 0.0314(4) Uani d . 1 1
H H5 0.5848 0.0465 0.1531 0.038 Uiso calc R 1 1
C C6 0.7683(3) 0.09390(17) -0.23642(17) 0.0734(7) Uani d . 1 1
H H6A 0.8681 0.0883 -0.2296 0.110 Uiso calc R 1 1
H H6B 0.7350 0.1474 -0.2658 0.110 Uiso calc R 1 1
H H6C 0.7163 0.0501 -0.2791 0.110 Uiso calc R 1 1
C C31 1.01403(17) 0.02910(10) 0.37695(12) 0.0310(4) Uani d . 1 1
C C32 1.12543(17) 0.08399(11) 0.43391(12) 0.0325(4) Uani d . 1 1
C C33 1.14643(19) 0.17039(11) 0.44071(14) 0.0405(4) Uani d . 1 1
H H33 1.0781 0.2066 0.4014 0.049 Uiso calc R 1 1
C C34 1.2696(2) 0.20113(13) 0.50646(16) 0.0535(5) Uani d . 1 1
H H34 1.2841 0.2588 0.5116 0.064 Uiso calc R 1 1
C C35 1.3735(2) 0.14808(14) 0.56565(17) 0.0615(6) Uani d . 1 1
H H35 1.4558 0.1709 0.6097 0.074 Uiso calc R 1 1
C C36 1.3567(2) 0.06253(14) 0.56019(15) 0.0527(5) Uani d . 1 1
H H36 1.4263 0.0268 0.5991 0.063 Uiso calc R 1 1
C C37 1.23189(18) 0.03164(11) 0.49441(13) 0.0367(4) Uani d . 1 1
C C38 1.05756(18) -0.05100(11) 0.40606(13) 0.0357(4) Uani d . 1 1
H H38 1.0052 -0.0992 0.3819 0.043 Uiso calc R 1 1
C C41 0.60327(18) 0.16108(10) 0.27659(13) 0.0337(4) Uani d . 1 1
C C42 0.45710(18) 0.18082(11) 0.21168(13) 0.0372(4) Uani d . 1 1
C C43 0.4312(2) 0.21107(12) 0.11489(14) 0.0463(5) Uani d . 1 1
H H43 0.5073 0.2244 0.0906 0.056 Uiso calc R 1 1
C C44 0.2925(2) 0.22178(14) 0.05363(17) 0.0619(6) Uani d . 1 1
H H44 0.2753 0.2419 -0.0118 0.074 Uiso calc R 1 1
C C45 0.1806(3) 0.20254(16) 0.0902(2) 0.0759(8) Uani d . 1 1
H H45 0.0873 0.2089 0.0490 0.091 Uiso calc R 1 1
C C46 0.2051(3) 0.17414(18) 0.1867(2) 0.0786(8) Uani d . 1 1
H H46 0.1287 0.1622 0.2112 0.094 Uiso calc R 1 1
C C47 0.3427(2) 0.16313(14) 0.24769(17) 0.0574(6) Uani d . 1 1
H H47 0.3589 0.1437 0.3133 0.069 Uiso calc R 1 1
C C51 0.70509(18) 0.07130(10) 0.05677(12) 0.0320(4) Uani d . 1 1
C C52 0.59093(19) 0.08565(11) -0.02828(13) 0.0380(4) Uani d . 1 1
H H52 0.4993 0.0900 -0.0222 0.046 Uiso calc R 1 1
C C53 0.6116(2) 0.09362(12) -0.12209(14) 0.0447(5) Uani d . 1 1
H H53 0.5334 0.1032 -0.1782 0.054 Uiso calc R 1 1
C C54 0.7455(2) 0.08765(12) -0.13439(15) 0.0465(5) Uani d . 1 1
C C55 0.8592(2) 0.07429(13) -0.04929(16) 0.0503(5) Uani d . 1 1
H H55 0.9509 0.0707 -0.0555 0.060 Uiso calc R 1 1
C C56 0.8396(2) 0.06610(12) 0.04483(14) 0.0426(4) Uani d . 1 1
H H56 0.9181 0.0570 0.1009 0.051 Uiso calc R 1 1
N N1 0.7928(2) -0.15113(11) 0.20826(15) 0.0670(6) Uani d . 1 1
N N2 1.18746(16) -0.04969(10) 0.47495(11) 0.0387(4) Uani d . 1 1
O O1 0.85398(12) 0.13585(7) 0.29520(9) 0.0369(3) Uani d . 1 1
O O2 0.62895(14) 0.14959(8) 0.36623(9) 0.0452(3) Uani d . 1 1

loop_
_atom_site_aniso_label
_atom_site_aniso_U_11
_atom_site_aniso_U_22
_atom_site_aniso_U_33
_atom_site_aniso_U_12
_atom_site_aniso_U_13
_atom_site_aniso_U_23
C1 0.0479(11) 0.0332(10) 0.0347(10) 0.0026(8) 0.0019(8) -0.0008(8)
C2 0.0382(9) 0.0284(8) 0.0297(9) 0.0029(7) 0.0054(7) 0.0004(7)
C3 0.0333(9) 0.0274(8) 0.0293(9) 0.0050(7) 0.0086(7) 0.0024(7)
C4 0.0329(9) 0.0289(9) 0.0287(9) 0.0038(6) 0.0014(7) 0.0007(7)
C5 0.0322(9) 0.0284(8) 0.0306(9) 0.0002(6) 0.0047(7) -0.0014(7)
C6 0.0889(19) 0.0920(19) 0.0465(14) 0.0128(14) 0.0310(13) 0.0068(12)
C31 0.0336(9) 0.0323(9) 0.0273(9) 0.0033(7) 0.0093(7) 0.0010(7)
C32 0.0326(9) 0.0384(9) 0.0272(9) 0.0009(7) 0.0099(7) 0.0021(7)
C33 0.0412(10) 0.0380(10) 0.0403(11) -0.0008(8) 0.0091(8) 0.0031(8)
C34 0.0522(13) 0.0450(12) 0.0566(13) -0.0126(9) 0.0057(10) -0.0017(10)
C35 0.0471(13) 0.0626(15) 0.0604(15) -0.0160(10) -0.0061(11) 0.0037(11)
C36 0.0389(11) 0.0599(13) 0.0495(12) -0.0012(9) -0.0021(9) 0.0106(10)
C37 0.0345(10) 0.0417(10) 0.0328(9) 0.0018(7) 0.0083(8) 0.0054(7)
C38 0.0385(10) 0.0363(9) 0.0306(9) 0.0027(7) 0.0075(8) 0.0002(7)
C41 0.0402(10) 0.0257(8) 0.0306(9) 0.0035(7) 0.0031(7) -0.0009(7)
C42 0.0365(10) 0.0361(9) 0.0343(10) 0.0075(7) 0.0030(8) -0.0048(7)
C43 0.0479(11) 0.0472(11) 0.0369(11) 0.0155(9) 0.0020(9) -0.0002(8)
C44 0.0636(15) 0.0593(14) 0.0459(13) 0.0249(11) -0.0098(11) -0.0050(10)
C45 0.0428(13) 0.0837(18) 0.081(2) 0.0188(12) -0.0127(13) -0.0223(15)
C46 0.0410(13) 0.105(2) 0.085(2) 0.0046(13) 0.0114(13) -0.0088(16)
C47 0.0429(12) 0.0740(15) 0.0535(13) 0.0057(10) 0.0115(10) 0.0012(11)
C51 0.0358(9) 0.0263(8) 0.0310(9) 0.0028(7) 0.0052(7) -0.0013(7)
C52 0.0342(10) 0.0407(10) 0.0360(10) -0.0023(7) 0.0054(8) -0.0015(8)
C53 0.0501(12) 0.0482(11) 0.0300(10) -0.0001(9) 0.0029(9) 0.0024(8)
C54 0.0597(13) 0.0430(11) 0.0390(11) 0.0073(9) 0.0180(10) 0.0016(8)
C55 0.0473(12) 0.0582(13) 0.0499(12) 0.0167(9) 0.0210(10) 0.0063(10)
C56 0.0373(10) 0.0482(11) 0.0391(11) 0.0107(8) 0.0062(8) 0.0030(8)
N1 0.0830(14) 0.0337(10) 0.0688(13) 0.0048(9) -0.0014(11) -0.0071(8)
N2 0.0395(8) 0.0369(8) 0.0357(8) 0.0085(7) 0.0051(7) 0.0084(7)
O1 0.0331(6) 0.0279(6) 0.0415(7) 0.0036(5) -0.0016(5) -0.0029(5)
O2 0.0515(8) 0.0508(8) 0.0290(7) 0.0095(6) 0.0051(6) 0.0042(6)

loop_
_atom_type_symbol
_atom_type_description
_atom_type_scat_dispersion_real
_atom_type_scat_dispersion_imag
_atom_type_scat_source
C C 0.0033 0.0016 'International Tables Vol C Tables 4.2.6.8 and 6.1.1.4'
H H 0.0000 0.0000 'International Tables Vol C Tables 4.2.6.8 and 6.1.1.4'
N N 0.0061 0.0033 'International Tables Vol C Tables 4.2.6.8 and 6.1.1.4'
O O 0.0106 0.0060 'International Tables Vol C Tables 4.2.6.8 and 6.1.1.4'

loop_
_geom_angle_atom_site_label_1
_geom_angle_atom_site_label_2
_geom_angle_atom_site_label_3
_geom_angle
N1 C1 C2 179.0(2)
C3 C2 C1 125.41(15)
C3 C2 C5 110.74(14)
C1 C2 C5 123.49(15)
C2 C3 O1 112.21(14)
C2 C3 C31 132.51(15)
O1 C3 C31 115.18(14)
O1 C4 C41 110.25(13)
O1 C4 C5 106.50(12)
C41 C4 C5 109.70(13)
O1 C4 H4 110.1
C41 C4 H4 110.1
C5 C4 H4 110.1
C2 C5 C51 113.80(13)
C2 C5 C4 98.75(12)
C51 C5 C4 113.99(13)
C2 C5 H5 109.9
C51 C5 H5 109.9
C4 C5 H5 109.9
C54 C6 H6A 109.5
C54 C6 H6B 109.5
H6A C6 H6B 109.5
C54 C6 H6C 109.5
H6A C6 H6C 109.5
H6B C6 H6C 109.5
C38 C31 C3 125.75(15)
C38 C31 C32 106.58(15)
C3 C31 C32 127.64(15)
C33 C32 C37 118.61(16)
C33 C32 C31 135.37(16)
C37 C32 C31 106.01(15)
C34 C33 C32 118.84(17)
C34 C33 H33 120.6
C32 C33 H33 120.6
C33 C34 C35 121.53(19)
C33 C34 H34 119.2
C35 C34 H34 119.2
C36 C35 C34 121.10(19)
C36 C35 H35 119.4
C34 C35 H35 119.4
C35 C36 C37 117.31(18)
C35 C36 H36 121.3
C37 C36 H36 121.3
N2 C37 C36 129.44(17)
N2 C37 C32 107.95(15)
C36 C37 C32 122.60(17)
N2 C38 C31 109.98(15)
N2 C38 H38 125.0
C31 C38 H38 125.0
O2 C41 C42 121.82(17)
O2 C41 C4 121.48(15)
C42 C41 C4 116.40(14)
C43 C42 C47 119.15(18)
C43 C42 C41 122.17(17)
C47 C42 C41 118.55(17)
C42 C43 C44 120.4(2)
C42 C43 H43 119.8
C44 C43 H43 119.8
C45 C44 C43 119.5(2)
C45 C44 H44 120.2
C43 C44 H44 120.2
C46 C45 C44 120.5(2)
C46 C45 H45 119.7
C44 C45 H45 119.7
C45 C46 C47 120.2(2)
C45 C46 H46 119.9
C47 C46 H46 119.9
C46 C47 C42 120.2(2)
C46 C47 H47 119.9
C42 C47 H47 119.9
C56 C51 C52 117.94(16)
C56 C51 C5 121.36(15)
C52 C51 C5 120.67(15)
C53 C52 C51 120.77(17)
C53 C52 H52 119.6
C51 C52 H52 119.6
C54 C53 C52 121.43(18)
C54 C53 H53 119.3
C52 C53 H53 119.3
C53 C54 C55 117.63(18)
C53 C54 C6 121.72(19)
C55 C54 C6 120.64(19)
C54 C55 C56 121.37(19)
C54 C55 H55 119.3
C56 C55 H55 119.3
C51 C56 C55 120.85(17)
C51 C56 H56 119.6
C55 C56 H56 119.6
C38 N2 C37 109.46(14)
C38 N2 H2 125.2(12)
C37 N2 H2 124.4(12)
C3 O1 C4 107.96(12)

loop_
_geom_bond_atom_site_label_1
_geom_bond_atom_site_label_2
_geom_bond_distance
C1 N1 1.142(2)
C1 C2 1.411(2)
C2 C3 1.343(2)
C2 C5 1.511(2)
C3 O1 1.3670(18)
C3 C31 1.436(2)
C4 O1 1.4397(19)
C4 C41 1.521(2)
C4 C5 1.557(2)
C4 H4 0.9800
C5 C51 1.515(2)
C5 H5 0.9800
C6 C54 1.501(3)
C6 H6A 0.9600
C6 H6B 0.9600
C6 H6C 0.9600
C31 C38 1.370(2)
C31 C32 1.441(2)
C32 C33 1.393(2)
C32 C37 1.405(2)
C33 C34 1.372(3)
C33 H33 0.9300
C34 C35 1.391(3)
C34 H34 0.9300
C35 C36 1.374(3)
C35 H35 0.9300
C36 C37 1.383(3)
C36 H36 0.9300
C37 N2 1.370(2)
C38 N2 1.348(2)
C38 H38 0.9300
C41 O2 1.208(2)
C41 C42 1.484(2)
C42 C43 1.379(3)
C42 C47 1.386(3)
C43 C44 1.385(3)
C43 H43 0.9300
C44 C45 1.374(3)
C44 H44 0.9300
C45 C46 1.366(4)
C45 H45 0.9300
C46 C47 1.376(3)
C46 H46 0.9300
C47 H47 0.9300
C51 C56 1.380(2)
C51 C52 1.385(2)
C52 C53 1.381(3)
C52 H52 0.9300
C53 C54 1.377(3)
C53 H53 0.9300
C54 C55 1.381(3)
C55 C56 1.381(3)
C55 H55 0.9300
C56 H56 0.9300
N2 H2 0.91(2)

loop_
_geom_hbond_atom_site_label_D
_geom_hbond_atom_site_label_H
_geom_hbond_atom_site_label_A
_geom_hbond_site_symmetry_A
_geom_hbond_distance_DH
_geom_hbond_distance_HA
_geom_hbond_distance_DA
_geom_hbond_angle_DHA
C33 H33 O1 . 0.93 2.52 3.032(2) 115
N2 H2 O2 3_756 0.91(2) 2.04(2) 2.880(2) 154
C44 H44 O2 4_565 0.93 2.55 3.329(3) 142
C34 H34 Cg1 4_555 0.93 2.69 3.556(3) 156

loop_
_geom_torsion_atom_site_label_1
_geom_torsion_atom_site_label_2
_geom_torsion_atom_site_label_3
_geom_torsion_atom_site_label_4
_geom_torsion
N1 C1 C2 C3 106(14)
N1 C1 C2 C5 -82(14)
C1 C2 C3 O1 178.88(16)
C5 C2 C3 O1 5.6(2)
C1 C2 C3 C31 2.8(3)
C5 C2 C3 C31 -170.48(17)
C3 C2 C5 C51 106.09(16)
C1 C2 C5 C51 -67.3(2)
C3 C2 C5 C4 -15.07(18)
C1 C2 C5 C4 171.50(16)
O1 C4 C5 C2 18.97(16)
C41 C4 C5 C2 -100.33(14)
O1 C4 C5 C51 -102.04(15)
C41 C4 C5 C51 138.65(14)
C2 C3 C31 C38 -12.6(3)
O1 C3 C31 C38 171.41(15)
C2 C3 C31 C32 165.29(18)
O1 C3 C31 C32 -10.7(2)
C38 C31 C32 C33 -179.13(19)
C3 C31 C32 C33 2.7(3)
C38 C31 C32 C37 0.53(18)
C3 C31 C32 C37 -177.68(16)
C37 C32 C33 C34 -0.3(3)
C31 C32 C33 C34 179.29(19)
C32 C33 C34 C35 0.3(3)
C33 C34 C35 C36 0.2(4)
C34 C35 C36 C37 -0.7(3)
C35 C36 C37 N2 -179.33(19)
C35 C36 C37 C32 0.6(3)
C33 C32 C37 N2 179.83(15)
C31 C32 C37 N2 0.10(19)
C33 C32 C37 C36 -0.1(3)
C31 C32 C37 C36 -179.88(17)
C3 C31 C38 N2 177.26(15)
C32 C31 C38 N2 -0.99(19)
O1 C4 C41 O2 -11.2(2)
C5 C4 C41 O2 105.78(18)
O1 C4 C41 C42 175.00(13)
C5 C4 C41 C42 -68.02(17)
O2 C41 C42 C43 166.10(17)
C4 C41 C42 C43 -20.1(2)
O2 C41 C42 C47 -18.1(3)
C4 C41 C42 C47 155.73(17)
C47 C42 C43 C44 -1.5(3)
C41 C42 C43 C44 174.33(17)
C42 C43 C44 C45 0.4(3)
C43 C44 C45 C46 0.9(4)
C44 C45 C46 C47 -1.1(4)
C45 C46 C47 C42 0.0(4)
C43 C42 C47 C46 1.3(3)
C41 C42 C47 C46 -174.7(2)
C2 C5 C51 C56 -32.8(2)
C4 C5 C51 C56 79.46(19)
C2 C5 C51 C52 149.49(15)
C4 C5 C51 C52 -98.29(18)
C56 C51 C52 C53 0.6(3)
C5 C51 C52 C53 178.47(16)
C51 C52 C53 C54 0.0(3)
C52 C53 C54 C55 -0.7(3)
C52 C53 C54 C6 178.30(19)
C53 C54 C55 C56 0.8(3)
C6 C54 C55 C56 -178.2(2)
C52 C51 C56 C55 -0.5(3)
C5 C51 C56 C55 -178.35(16)
C54 C55 C56 C51 -0.2(3)
C31 C38 N2 C37 1.1(2)
C36 C37 N2 C38 179.26(19)
C32 C37 N2 C38 -0.7(2)
C2 C3 O1 C4 7.86(18)
C31 C3 O1 C4 -175.33(14)
C41 C4 O1 C3 101.52(14)
C5 C4 O1 C3 -17.43(17)
